data_7213584
loop_
_publ_author_name
'Smith, Tiffany M.'
'Perkins, Kathryn'
'Symester, Diona'
'Freund, Steve R.'
'Vargas, Jose'
'Spinu, Leonard'
'Zubieta, Jon'

_publ_section_title
;
 Solid state coordination chemistry of oxomolybdenum--organodiphosphonate
 materials: consequences of introducing xylyldiphosphonate components
;
_journal_issue 2
_journal_name_full CrystEngComm
_journal_page_first 191
_journal_paper_doi 10.1039/c3ce41728j
_journal_volume 16
_journal_year 2014
_chemical_formula_moiety 'C56 H46 Mo6 N12 Ni2 O27 P2, 6(H2 O)'
_chemical_formula_sum 'C56 H58 Mo6 N12 Ni2 O33 P2'
_chemical_formula_weight 2182.14
_chemical_name_systematic
;
 ?
;
_space_group_crystal_system monoclinic
_space_group_IT_number 14
_space_group_name_Hall '-P 2yn'
_space_group_name_H-M_alt 'P 1 21/n 1'
_symmetry_space_group_name_Hall '-P 2yn'
_symmetry_space_group_name_H-M 'P 1 21/n 1'
_atom_sites_solution_hydrogens mixed
_audit_creation_method SHELXL-2013
_cell_angle_alpha 90
_cell_angle_beta 100.325(2)
_cell_angle_gamma 90
_cell_formula_units_Z 4
_cell_length_a 14.3824(13)
_cell_length_b 23.955(2)
_cell_length_c 20.6777(19)
_cell_measurement_reflns_used 407
_cell_measurement_temperature 90(2)
_cell_measurement_theta_max 20.0423
_cell_measurement_theta_min 3.5144
_cell_volume 7008.7(11)
_computing_cell_refinement 'SAINT V8.30C (Bruker AXS Inc., 2013)'
_computing_data_collection 'Bruker APEX2 (Bruker, 2011)'
_computing_data_reduction 'SAINT V8.30C (Bruker AXS Inc., 2013)'
_computing_molecular_graphics 'CrystalMaker (Palmer, 2010)'
_computing_publication_material 'Bruker SHELXTL (Bruker, 2011)'
_computing_structure_refinement 'SHELXL-2013 (Sheldrick, 2013)'
_computing_structure_solution 'SHELXL-2013 (Sheldrick, 2013)'
_diffrn_ambient_temperature 90(2)
_diffrn_measured_fraction_theta_full 1.000
_diffrn_measured_fraction_theta_max 1.000
_diffrn_measurement_device_type 'Bruker APEX-II CCD'
_diffrn_measurement_method '\f and \w scans'
_diffrn_radiation_monochromator graphite
_diffrn_radiation_source 'fine-focus sealed tube'
_diffrn_radiation_type MoK\a
_diffrn_radiation_wavelength 0.71073
_diffrn_reflns_av_R_equivalents 0.1103
_diffrn_reflns_av_unetI/netI 0.0893
_diffrn_reflns_Laue_measured_fraction_full 1.000
_diffrn_reflns_Laue_measured_fraction_max 1.000
_diffrn_reflns_limit_h_max 17
_diffrn_reflns_limit_h_min -17
_diffrn_reflns_limit_k_max 29
_diffrn_reflns_limit_k_min -29
_diffrn_reflns_limit_l_max 25
_diffrn_reflns_limit_l_min -25
_diffrn_reflns_number 78703
_diffrn_reflns_point_group_measured_fraction_full 1.000
_diffrn_reflns_point_group_measured_fraction_max 1.000
_diffrn_reflns_theta_full 25.242
_diffrn_reflns_theta_max 26.372
_diffrn_reflns_theta_min 1.313
_exptl_absorpt_coefficient_mu 1.709
_exptl_absorpt_correction_T_max 0.94
_exptl_absorpt_correction_T_min 0.82
_exptl_absorpt_correction_type multi-scan
_exptl_absorpt_process_details 'SADABS V2012/1 (Bruker AXS Inc.)'
_exptl_crystal_colour orange
_exptl_crystal_density_diffrn 2.068
_exptl_crystal_density_meas 2.08(2)
_exptl_crystal_density_method flotation
_exptl_crystal_description block
_exptl_crystal_F_000 4320
_exptl_crystal_size_max 0.080
_exptl_crystal_size_mid 0.060
_exptl_crystal_size_min 0.040
_platon_squeeze_details
;
 The unit cell contains 6 water molecules which have been treated as a diffuse contribution to the overall scattering without specific atom positions by SQUEEZE/PLATON. 
;
_refine_diff_density_max 1.348
_refine_diff_density_min -0.805
_refine_diff_density_rms 0.165
_refine_ls_extinction_method none
_refine_ls_goodness_of_fit_ref 0.943
_refine_ls_hydrogen_treatment mixed
_refine_ls_matrix_type full
_refine_ls_number_parameters 1048
_refine_ls_number_reflns 14313
_refine_ls_number_restraints 379
_refine_ls_restrained_S_all 0.933
_refine_ls_R_factor_all 0.0909
_refine_ls_R_factor_gt 0.0487
_refine_ls_shift/su_max 0.003
_refine_ls_shift/su_mean 0.001
_refine_ls_structure_factor_coef Fsqd
_refine_ls_weighting_details 'w=1/[\s^2^(Fo^2^)+(0.0580P)^2^] where P=(Fo^2^+2Fc^2^)/3'
_refine_ls_weighting_scheme calc
_refine_ls_wR_factor_gt 0.0981
_refine_ls_wR_factor_ref 0.1154
_reflns_Friedel_coverage 0.000
_reflns_number_gt 9651
_reflns_number_total 14313
_reflns_threshold_expression 'I > 2\s(I)'
_cod_data_source_file c3ce41728j.txt
_cod_data_source_block compound9
_cod_original_cell_volume 7008.9(11)
_cod_database_code 7213584
_shelx_space_group_comment
;
The symmetry employed for this shelxl refinement is uniquely defined
by the following loop, which should always be used as a source of
symmetry information in preference to the above space-group names.
They are only intended as comments.
;
_shelx_estimated_absorpt_t_min 0.875
_shelx_estimated_absorpt_t_max 0.935
_shelxl_version_number 2013-3

loop_
_space_group_symop_operation_xyz
'x, y, z'
'-x+1/2, y+1/2, -z+1/2'
'-x, -y, -z'
'x-1/2, -y-1/2, z-1/2'

loop_
_atom_site_label
_atom_site_type_symbol
_atom_site_fract_x
_atom_site_fract_y
_atom_site_fract_z
_atom_site_U_iso_or_equiv
_atom_site_adp_type
_atom_site_occupancy
_atom_site_site_symmetry_order
_atom_site_calc_flag
_atom_site_refinement_flags_posn
_atom_site_refinement_flags_adp
Mo1 Mo 0.54943(4) 0.74094(2) 1.08652(3) 0.00833(12) Uani 1 1 d . U
Mo2 Mo 0.59482(4) 0.87294(2) 1.18266(3) 0.01210(13) Uani 1 1 d . U
Mo3 Mo 0.43381(4) 0.87303(2) 1.27387(3) 0.01289(13) Uani 1 1 d . U
Mo4 Mo 0.32262(4) 0.74131(2) 1.29955(3) 0.00857(12) Uani 1 1 d . U
Mo5 Mo 0.44391(3) 0.62244(2) 1.29172(3) 0.00856(12) Uani 1 1 d . U
Mo6 Mo 0.55699(3) 0.62080(2) 1.16426(3) 0.00810(12) Uani 1 1 d . U
Ni1 Ni 0.74573(5) 0.69167(4) 1.01304(4) 0.01115(18) Uani 1 1 d . U
Ni2 Ni 0.46615(5) 0.87275(3) 0.82840(4) 0.00928(17) Uani 1 1 d . U
P1 P 0.35190(10) 0.69866(7) 1.14372(8) 0.0064(3) Uani 1 1 d . U
P2 P 0.05924(11) 0.75579(7) 0.75943(8) 0.0082(3) Uani 1 1 d . U
O1 O 0.8318(3) 0.6544(2) 0.9563(2) 0.0178(11) Uani 1 1 d D U
H1C H 0.805(4) 0.630(2) 0.930(3) 0.021 Uiso 1 1 d D U
H1D H 0.862(4) 0.677(2) 0.936(3) 0.021 Uiso 1 1 d D U
O2 O 0.8073(3) 0.64462(19) 1.0901(2) 0.0127(10) Uani 1 1 d D U
H2C H 0.827(4) 0.6123(13) 1.083(3) 0.015 Uiso 1 1 d D U
H2D H 0.768(4) 0.637(2) 1.115(3) 0.015 Uiso 1 1 d D U
O3 O 0.6654(3) 0.72560(18) 1.0778(2) 0.0112(9) Uani 1 1 d . U
O4 O 0.4979(3) 0.75556(19) 1.0081(2) 0.0139(10) Uani 1 1 d . U
O5 O 0.5168(3) 0.66213(18) 1.0867(2) 0.0115(9) Uani 1 1 d . U
O6 O 0.4104(3) 0.74482(18) 1.1188(2) 0.0098(9) Uani 1 1 d . U
O7 O 0.5699(3) 0.81284(18) 1.1216(2) 0.0124(9) Uani 1 1 d . U
O8 O 0.7084(3) 0.8639(2) 1.2198(2) 0.0221(11) Uani 1 1 d . U
O9 O 0.5987(3) 0.92592(19) 1.1290(2) 0.0227(11) Uani 1 1 d . U
O10 O 0.5370(3) 0.91151(18) 1.2451(2) 0.0173(10) Uani 1 1 d . U
O11 O 0.3502(3) 0.92506(19) 1.2615(2) 0.0207(11) Uani 1 1 d . U
O12 O 0.4095(3) 0.85853(19) 1.1563(2) 0.0177(10) Uani 1 1 d . U
O13 O 0.4701(3) 0.8723(2) 1.3562(2) 0.0246(11) Uani 1 1 d . U
O14 O 0.3520(3) 0.81139(18) 1.2641(2) 0.0128(9) Uani 1 1 d . U
O15 O 0.3709(3) 0.75500(18) 1.3792(2) 0.0120(9) Uani 1 1 d . U
O16 O 0.2033(3) 0.74779(18) 1.2978(2) 0.0127(10) Uani 1 1 d . U
O17 O 0.4939(3) 0.6156(2) 1.3723(2) 0.0165(10) Uani 1 1 d . U
O18 O 0.3313(3) 0.66177(18) 1.2998(2) 0.0120(9) Uani 1 1 d . U
O19 O 0.3908(3) 0.55869(18) 1.2714(2) 0.0146(10) Uani 1 1 d . U
O20 O 0.5577(3) 0.61451(17) 1.2567(2) 0.0098(9) Uani 1 1 d . U
O21 O 0.2903(3) 0.72345(18) 1.1896(2) 0.0102(9) Uani 1 1 d . U
O22 O 0.4108(3) 0.64998(18) 1.1808(2) 0.0104(9) Uani 1 1 d . U
O23 O 0.5175(3) 0.55659(18) 1.1356(2) 0.0125(9) Uani 1 1 d . U
O24 O 0.6775(3) 0.61823(18) 1.1669(2) 0.0122(9) Uani 1 1 d . U
O25 O 0.0396(3) 0.69341(18) 0.7490(2) 0.0113(9) Uani 1 1 d . U
O26 O -0.0229(3) 0.78334(17) 0.7860(2) 0.0093(9) Uani 1 1 d . U
O27 O 0.0790(3) 0.78348(17) 0.6961(2) 0.0079(9) Uani 1 1 d . U
O90 O 0.2445(6) 0.0065(4) 0.1622(5) 0.099(3) Uani 1 1 d D .
H90A H 0.210(7) 0.021(6) 0.124(3) 0.118 Uiso 1 1 d D U
H90B H 0.203(6) 0.004(6) 0.187(4) 0.118 Uiso 1 1 d D U
O91 O 0.2678(5) 0.4083(3) 0.1414(4) 0.071(3) Uani 1 1 d D .
H91B H 0.253(7) 0.405(5) 0.179(2) 0.086 Uiso 1 1 d D U
H91A H 0.225(6) 0.428(5) 0.119(4) 0.086 Uiso 1 1 d D U
O92 O 0.3413(4) 0.5117(2) 0.1456(3) 0.0305(13) Uani 1 1 d D .
H92A H 0.320(5) 0.533(3) 0.115(2) 0.037 Uiso 1 1 d D U
H92B H 0.346(5) 0.527(3) 0.1824(17) 0.037 Uiso 1 1 d D U
O93 O 0.0999(5) 0.7383(3) 0.1576(3) 0.0538(18) Uani 1 1 d D .
H93A H 0.086(7) 0.733(4) 0.196(2) 0.065 Uiso 1 1 d D U
H93B H 0.130(7) 0.771(2) 0.163(4) 0.065 Uiso 1 1 d D U
O94 O 0.1586(5) 0.8476(3) 0.1958(4) 0.070(2) Uani 1 1 d D .
H94A H 0.151(7) 0.816(3) 0.174(5) 0.084 Uiso 1 1 d D U
H94B H 0.211(4) 0.844(4) 0.222(4) 0.084 Uiso 1 1 d D U
O95 O 0.2422(5) 0.9027(3) 1.1063(3) 0.0536(19) Uani 1 1 d D .
H95A H 0.204(6) 0.883(3) 1.125(5) 0.064 Uiso 1 1 d D U
H95B H 0.237(7) 0.9360(13) 1.118(5) 0.064 Uiso 1 1 d D U
N1 N 0.6364(4) 0.6402(2) 0.9700(3) 0.0124(11) Uani 1 1 d . U
N2 N 0.6727(3) 0.7423(2) 0.9452(2) 0.0074(10) Uani 1 1 d . U
N3 N 0.8316(3) 0.7621(2) 1.0236(2) 0.0106(11) Uani 1 1 d . U
N4 N 0.5586(3) 0.9240(2) 0.8913(3) 0.0115(11) Uani 1 1 d . U
N5 N 0.5571(3) 0.8162(2) 0.8764(2) 0.0076(10) Uani 1 1 d . U
N6 N 0.4144(3) 0.7962(2) 0.7841(3) 0.0098(11) Uani 1 1 d . U
N7 N 0.5328(3) 0.8945(2) 0.7501(3) 0.0115(11) Uani 1 1 d . U
N8 N 0.3748(3) 0.9282(2) 0.7805(3) 0.0096(11) Uani 1 1 d . U
N9 N 0.3656(3) 0.8785(2) 0.8891(2) 0.0114(11) Uani 1 1 d . U
N10 N 0.3484(4) 0.9672(2) 0.5775(3) 0.0153(12) Uani 1 1 d . U
N11 N 0.2507(3) 1.0027(2) 0.7134(2) 0.0111(11) Uani 1 1 d . U
N12 N 0.1778(4) 1.0236(2) 0.8641(3) 0.0160(12) Uani 1 1 d . U
C1 C 0.6246(5) 0.5878(3) 0.9860(3) 0.0177(14) Uani 1 1 d . U
H1 H 0.6710 0.5712 1.0188 0.021 Uiso 1 1 calc R U
C2 C 0.5479(4) 0.5556(3) 0.9573(3) 0.0163(14) Uani 1 1 d . U
H2 H 0.5440 0.5172 0.9682 0.020 Uiso 1 1 calc R U
C3 C 0.4774(5) 0.5809(3) 0.9127(3) 0.0159(14) Uani 1 1 d . U
H3 H 0.4221 0.5607 0.8939 0.019 Uiso 1 1 calc R U
C4 C 0.4889(4) 0.6359(3) 0.8957(3) 0.0133(13) Uani 1 1 d . U
H4 H 0.4407 0.6542 0.8657 0.016 Uiso 1 1 calc R U
C5 C 0.5705(4) 0.6646(3) 0.9226(3) 0.0095(12) Uani 1 1 d . U
C6 C 0.5927(4) 0.7232(3) 0.9079(3) 0.0084(12) Uani 1 1 d . U
C7 C 0.5426(4) 0.7620(3) 0.8636(3) 0.0074(12) Uani 1 1 d . U
C8 C 0.6970(4) 0.7961(3) 0.9499(3) 0.0101(12) Uani 1 1 d . U
C9 C 0.6287(4) 0.8358(3) 0.9220(3) 0.0091(12) Uani 1 1 d . U
C10 C 0.7954(4) 0.8046(3) 0.9847(3) 0.0110(13) Uani 1 1 d . U
C11 C 0.9219(4) 0.7643(3) 1.0525(3) 0.0143(14) Uani 1 1 d . U
H11 H 0.9473 0.7342 1.0800 0.017 Uiso 1 1 calc R U
C12 C 0.9803(5) 0.8088(3) 1.0442(3) 0.0194(15) Uani 1 1 d . U
H12 H 1.0441 0.8097 1.0665 0.023 Uiso 1 1 calc R U
C13 C 0.9443(4) 0.8514(3) 1.0032(3) 0.0158(14) Uani 1 1 d . U
H13 H 0.9835 0.8818 0.9956 0.019 Uiso 1 1 calc R U
C14 C 0.8498(4) 0.8501(3) 0.9726(3) 0.0129(13) Uani 1 1 d . U
H14 H 0.8232 0.8795 0.9444 0.015 Uiso 1 1 calc R U
C15 C 0.6228(4) 0.8956(3) 0.9366(3) 0.0119(13) Uani 1 1 d . U
C16 C 0.6686(4) 0.9212(3) 0.9927(3) 0.0115(13) Uani 1 1 d . U
H16 H 0.7086 0.9002 1.0255 0.014 Uiso 1 1 calc R U
C17 C 0.6560(4) 0.9783(3) 1.0013(3) 0.0166(14) Uani 1 1 d . U
H17 H 0.6882 0.9967 1.0395 0.020 Uiso 1 1 calc R U
C18 C 0.5963(4) 1.0075(3) 0.9537(3) 0.0172(14) Uani 1 1 d . U
H18 H 0.5885 1.0467 0.9575 0.021 Uiso 1 1 calc R U
C19 C 0.5475(4) 0.9783(3) 0.8997(3) 0.0154(14) Uani 1 1 d . U
H19 H 0.5045 0.9982 0.8676 0.018 Uiso 1 1 calc R U
C20 C 0.4709(4) 0.7521(3) 0.8027(3) 0.0083(12) Uani 1 1 d . U
C21 C 0.4668(4) 0.7036(3) 0.7658(3) 0.0116(13) Uani 1 1 d . U
H21 H 0.5115 0.6745 0.7777 0.014 Uiso 1 1 calc R U
C22 C 0.3963(4) 0.6986(3) 0.7112(3) 0.0140(14) Uani 1 1 d . U
H22 H 0.3900 0.6655 0.6855 0.017 Uiso 1 1 calc R U
C23 C 0.3349(4) 0.7430(3) 0.6948(3) 0.0129(14) Uani 1 1 d . U
H23 H 0.2845 0.7401 0.6583 0.015 Uiso 1 1 calc R U
C24 C 0.3469(4) 0.7907(3) 0.7312(3) 0.0127(13) Uani 1 1 d . U
H24 H 0.3056 0.8213 0.7183 0.015 Uiso 1 1 calc R U
C25 C 0.6212(4) 0.8808(3) 0.7450(3) 0.0134(14) Uani 1 1 d . U
H25 H 0.6502 0.8501 0.7701 0.016 Uiso 1 1 calc R U
C26 C 0.6718(4) 0.9089(3) 0.7053(3) 0.0164(15) Uani 1 1 d . U
H26 H 0.7339 0.8972 0.7020 0.020 Uiso 1 1 calc R U
C27 C 0.6312(4) 0.9544(3) 0.6701(3) 0.0155(14) Uani 1 1 d . U
H27 H 0.6661 0.9756 0.6439 0.019 Uiso 1 1 calc R U
C28 C 0.5373(4) 0.9690(3) 0.6737(3) 0.0135(14) Uani 1 1 d . U
H28 H 0.5072 0.9996 0.6493 0.016 Uiso 1 1 calc R U
C29 C 0.4902(4) 0.9375(3) 0.7139(3) 0.0108(13) Uani 1 1 d . U
C30 C 0.3940(4) 0.9509(3) 0.7256(3) 0.0117(13) Uani 1 1 d . U
C31 C 0.3250(4) 0.9853(3) 0.6880(3) 0.0119(13) Uani 1 1 d . U
C32 C 0.2965(4) 0.9411(3) 0.8052(3) 0.0097(12) Uani 1 1 d . U
C33 C 0.2382(4) 0.9838(3) 0.7726(3) 0.0109(13) Uani 1 1 d . U
C34 C 0.3667(4) 0.8492(3) 0.9439(3) 0.0141(14) Uani 1 1 d . U
H34 H 0.4223 0.8290 0.9616 0.017 Uiso 1 1 calc R U
C35 C 0.2912(5) 0.8466(3) 0.9763(3) 0.0173(15) Uani 1 1 d . U
H35 H 0.2950 0.8263 1.0161 0.021 Uiso 1 1 calc R U
C36 C 0.2099(4) 0.8746(3) 0.9489(3) 0.0185(15) Uani 1 1 d . U
H36 H 0.1557 0.8726 0.9691 0.022 Uiso 1 1 calc R U
C37 C 0.2073(4) 0.9053(3) 0.8925(3) 0.0135(14) Uani 1 1 d . U
H37 H 0.1510 0.9241 0.8732 0.016 Uiso 1 1 calc R U
C38 C 0.2870(4) 0.9086(3) 0.8637(3) 0.0106(13) Uani 1 1 d . U
C39 C 0.3341(4) 1.0057(3) 0.6219(3) 0.0123(13) Uani 1 1 d . U
C40 C 0.3372(5) 1.0623(3) 0.6113(3) 0.0187(15) Uani 1 1 d . U
H40 H 0.3221 1.0879 0.6429 0.022 Uiso 1 1 calc R U
C41 C 0.3629(5) 1.0811(3) 0.5532(4) 0.0278(17) Uani 1 1 d . U
H41 H 0.3689 1.1199 0.5452 0.033 Uiso 1 1 calc R U
C42 C 0.3793(5) 1.0420(3) 0.5074(4) 0.0272(17) Uani 1 1 d . U
H42 H 0.3980 1.0535 0.4677 0.033 Uiso 1 1 calc R U
C43 C 0.3683(5) 0.9860(3) 0.5201(3) 0.0227(16) Uani 1 1 d . U
H43 H 0.3751 0.9597 0.4869 0.027 Uiso 1 1 calc R U
C44 C 0.1610(4) 1.0125(3) 0.7989(3) 0.0112(13) Uani 1 1 d . U
C45 C 0.0782(4) 1.0272(3) 0.7583(3) 0.0116(13) Uani 1 1 d . U
H45 H 0.0697 1.0194 0.7125 0.014 Uiso 1 1 calc R U
C46 C 0.1092(4) 1.0485(3) 0.8884(3) 0.0194(15) Uani 1 1 d . U
H46 H 0.1191 1.0556 0.9343 0.023 Uiso 1 1 calc R U
C47 C 0.0241(5) 1.0646(3) 0.8509(4) 0.0207(16) Uani 1 1 d . U
H47 H -0.0221 1.0833 0.8704 0.025 Uiso 1 1 calc R U
C48 C 0.0076(5) 1.0531(3) 0.7842(3) 0.0174(15) Uani 1 1 d . U
H48 H -0.0507 1.0628 0.7571 0.021 Uiso 1 1 calc R U
C49 C 0.2738(4) 0.6654(3) 1.0763(3) 0.0129(13) Uani 1 1 d . U
H49A H 0.3040 0.6300 1.0667 0.015 Uiso 1 1 calc R U
H49B H 0.2151 0.6554 1.0924 0.015 Uiso 1 1 calc R U
C50 C 0.2450(4) 0.6957(3) 1.0122(3) 0.0133(13) Uani 1 1 d . U
C51 C 0.3034(4) 0.6920(3) 0.9653(3) 0.0127(13) Uani 1 1 d . U
H51 H 0.3631 0.6741 0.9761 0.015 Uiso 1 1 calc R U
C52 C 0.1569(4) 0.7210(3) 0.9934(3) 0.0143(14) Uani 1 1 d . U
H52 H 0.1155 0.7228 1.0244 0.017 Uiso 1 1 calc R U
C53 C 0.2749(4) 0.7144(3) 0.9030(3) 0.0149(14) Uani 1 1 d . U
H53 H 0.3165 0.7125 0.8722 0.018 Uiso 1 1 calc R U
C54 C 0.1271(5) 0.7437(3) 0.9308(3) 0.0169(15) Uani 1 1 d . U
H54 H 0.0674 0.7615 0.9201 0.020 Uiso 1 1 calc R U
C55 C 0.1858(4) 0.7399(3) 0.8845(3) 0.0138(14) Uani 1 1 d . U
C56 C 0.1668(4) 0.7663(3) 0.8171(3) 0.0106(13) Uani 1 1 d . U
H56A H 0.2189 0.7545 0.7947 0.013 Uiso 1 1 calc R U
H56B H 0.1736 0.8071 0.8240 0.013 Uiso 1 1 calc R U

loop_
_atom_site_aniso_label
_atom_site_aniso_U_11
_atom_site_aniso_U_22
_atom_site_aniso_U_33
_atom_site_aniso_U_23
_atom_site_aniso_U_13
_atom_site_aniso_U_12
Mo1 0.0087(3) 0.0097(3) 0.0067(3) 0.0012(2) 0.0020(2) 0.0018(2)
Mo2 0.0141(3) 0.0082(3) 0.0149(3) -0.0001(2) 0.0051(2) 0.0010(2)
Mo3 0.0133(3) 0.0112(3) 0.0153(3) -0.0034(3) 0.0059(2) -0.0010(2)
Mo4 0.0092(3) 0.0100(3) 0.0070(3) -0.0008(2) 0.0027(2) -0.0003(2)
Mo5 0.0083(2) 0.0099(3) 0.0074(3) 0.0002(2) 0.0012(2) 0.0000(2)
Mo6 0.0088(2) 0.0085(3) 0.0070(3) 0.0002(2) 0.0015(2) 0.0008(2)
Ni1 0.0107(4) 0.0129(5) 0.0099(4) 0.0014(4) 0.0018(3) 0.0029(3)
Ni2 0.0093(4) 0.0093(4) 0.0090(4) 0.0017(4) 0.0010(3) 0.0021(3)
P1 0.0043(7) 0.0077(8) 0.0062(8) -0.0003(7) -0.0013(6) 0.0005(6)
P2 0.0080(7) 0.0086(9) 0.0079(8) 0.0004(7) 0.0013(6) 0.0002(6)
O1 0.023(3) 0.020(3) 0.014(3) -0.002(2) 0.011(2) 0.002(2)
O2 0.013(2) 0.014(2) 0.012(2) 0.0026(19) 0.0035(18) 0.0033(18)
O3 0.012(2) 0.014(2) 0.008(2) 0.0002(18) 0.0024(17) 0.0003(17)
O4 0.012(2) 0.019(3) 0.012(2) 0.0045(19) 0.0034(18) 0.0049(19)
O5 0.016(2) 0.013(2) 0.005(2) 0.0007(18) 0.0018(18) 0.0024(18)
O6 0.010(2) 0.014(2) 0.005(2) 0.0021(18) 0.0003(17) 0.0025(17)
O7 0.020(2) 0.011(2) 0.008(2) 0.0022(18) 0.0048(18) -0.0002(18)
O8 0.016(2) 0.022(3) 0.029(3) -0.004(2) 0.006(2) 0.000(2)
O9 0.038(3) 0.010(3) 0.025(3) 0.004(2) 0.016(2) 0.002(2)
O10 0.019(2) 0.009(2) 0.026(3) -0.005(2) 0.009(2) -0.0023(18)
O11 0.022(2) 0.012(3) 0.031(3) -0.004(2) 0.013(2) 0.002(2)
O12 0.029(3) 0.015(3) 0.012(2) -0.0002(19) 0.010(2) 0.002(2)
O13 0.019(2) 0.035(3) 0.019(3) -0.006(2) 0.001(2) -0.003(2)
O14 0.011(2) 0.012(2) 0.018(2) 0.0031(19) 0.0083(18) 0.0024(17)
O15 0.015(2) 0.013(2) 0.008(2) 0.0014(18) 0.0044(18) -0.0021(18)
O16 0.012(2) 0.014(3) 0.014(2) -0.0029(19) 0.0053(18) 0.0003(18)
O17 0.013(2) 0.028(3) 0.007(2) 0.002(2) 0.0011(17) 0.004(2)
O18 0.010(2) 0.013(2) 0.013(2) 0.0016(19) 0.0016(18) 0.0000(17)
O19 0.015(2) 0.013(2) 0.017(3) -0.003(2) 0.0081(19) -0.0017(18)
O20 0.011(2) 0.011(2) 0.007(2) -0.0013(18) 0.0011(17) 0.0002(17)
O21 0.013(2) 0.015(2) 0.003(2) 0.0012(18) 0.0006(17) 0.0049(18)
O22 0.011(2) 0.013(2) 0.007(2) 0.0018(18) 0.0012(17) 0.0009(17)
O23 0.012(2) 0.014(2) 0.012(2) 0.0008(19) 0.0011(18) 0.0030(18)
O24 0.013(2) 0.012(3) 0.011(2) 0.0019(19) 0.0003(17) 0.0028(18)
O25 0.013(2) 0.010(2) 0.011(2) 0.0014(19) 0.0047(18) 0.0041(18)
O26 0.010(2) 0.008(2) 0.011(2) 0.0018(18) 0.0023(17) -0.0007(17)
O27 0.009(2) 0.009(2) 0.005(2) 0.0032(18) 0.0003(16) 0.0027(17)
O90 0.088(6) 0.084(7) 0.142(8) -0.050(7) 0.070(6) 0.001(6)
O91 0.103(6) 0.071(6) 0.060(5) -0.045(4) 0.068(5) -0.057(5)
O92 0.025(3) 0.040(4) 0.027(3) -0.014(3) 0.005(3) -0.006(3)
O93 0.045(4) 0.068(5) 0.048(4) 0.010(4) 0.008(3) 0.009(4)
O94 0.041(4) 0.077(6) 0.087(7) 0.022(5) -0.005(4) 0.010(4)
O95 0.075(5) 0.055(5) 0.030(4) -0.004(4) 0.009(3) 0.032(4)
N1 0.014(2) 0.011(3) 0.013(3) 0.000(2) 0.006(2) 0.001(2)
N2 0.005(2) 0.012(3) 0.005(3) -0.002(2) -0.0006(18) 0.0029(19)
N3 0.008(2) 0.016(3) 0.007(3) -0.003(2) 0.000(2) 0.001(2)
N4 0.013(2) 0.011(3) 0.012(3) 0.001(2) 0.005(2) 0.001(2)
N5 0.009(2) 0.012(3) 0.003(3) 0.000(2) 0.0041(19) 0.0000(19)
N6 0.004(2) 0.013(3) 0.013(3) 0.003(2) 0.0042(19) 0.0044(19)
N7 0.012(2) 0.010(3) 0.012(3) -0.001(2) 0.001(2) 0.001(2)
N8 0.007(2) 0.009(3) 0.012(3) -0.004(2) -0.0010(19) -0.001(2)
N9 0.014(2) 0.012(3) 0.008(3) -0.005(2) 0.002(2) 0.000(2)
N10 0.018(3) 0.016(3) 0.012(3) -0.001(2) 0.003(2) -0.005(2)
N11 0.011(2) 0.011(3) 0.008(3) -0.004(2) -0.006(2) -0.002(2)
N12 0.020(3) 0.013(3) 0.016(3) -0.004(2) 0.004(2) -0.003(2)
C1 0.022(3) 0.014(3) 0.018(4) 0.004(3) 0.007(3) 0.005(3)
C2 0.021(3) 0.013(4) 0.017(4) 0.000(3) 0.010(3) 0.002(3)
C3 0.020(3) 0.018(4) 0.010(4) -0.001(3) 0.005(3) -0.006(3)
C4 0.019(3) 0.016(3) 0.006(3) -0.003(3) 0.004(2) 0.000(3)
C5 0.017(3) 0.007(3) 0.005(3) -0.003(2) 0.002(2) 0.000(2)
C6 0.014(3) 0.011(3) 0.001(3) 0.000(2) 0.002(2) 0.000(2)
C7 0.008(3) 0.007(3) 0.009(3) 0.000(2) 0.008(2) -0.002(2)
C8 0.014(3) 0.014(3) 0.004(3) -0.003(2) 0.005(2) 0.002(2)
C9 0.008(3) 0.014(3) 0.007(3) 0.002(2) 0.004(2) 0.002(2)
C10 0.009(3) 0.012(3) 0.011(3) -0.004(3) 0.001(2) -0.002(2)
C11 0.011(3) 0.021(4) 0.011(4) -0.004(3) 0.002(2) 0.000(3)
C12 0.014(3) 0.032(4) 0.011(4) -0.012(3) -0.001(3) -0.001(3)
C13 0.012(3) 0.018(4) 0.019(4) -0.013(3) 0.007(3) -0.003(3)
C14 0.014(3) 0.018(4) 0.007(3) -0.005(3) 0.003(2) 0.002(3)
C15 0.008(3) 0.010(3) 0.019(4) 0.000(3) 0.005(2) -0.003(2)
C16 0.008(3) 0.019(3) 0.007(3) 0.000(3) -0.001(2) 0.003(3)
C17 0.020(3) 0.018(4) 0.013(4) -0.008(3) 0.005(3) -0.004(3)
C18 0.023(4) 0.011(4) 0.018(4) -0.004(3) 0.005(3) 0.000(3)
C19 0.013(3) 0.014(3) 0.019(4) 0.000(3) 0.002(3) 0.004(3)
C20 0.008(3) 0.012(3) 0.006(3) -0.001(2) 0.002(2) 0.001(2)
C21 0.014(3) 0.008(3) 0.014(3) 0.001(3) 0.004(2) 0.004(2)
C22 0.022(3) 0.016(4) 0.005(3) -0.004(3) 0.004(3) -0.001(3)
C23 0.005(3) 0.019(4) 0.012(4) -0.001(3) -0.002(2) -0.001(2)
C24 0.010(3) 0.016(3) 0.012(3) 0.005(3) 0.002(2) 0.003(3)
C25 0.015(3) 0.016(4) 0.009(3) -0.003(3) 0.002(3) 0.003(3)
C26 0.012(3) 0.025(4) 0.012(4) -0.002(3) 0.002(3) 0.004(3)
C27 0.015(3) 0.022(4) 0.011(4) -0.003(3) 0.004(3) -0.005(3)
C28 0.012(3) 0.022(4) 0.006(3) -0.002(3) 0.000(2) 0.002(3)
C29 0.010(3) 0.011(3) 0.010(3) -0.005(3) -0.001(2) -0.002(2)
C30 0.013(3) 0.011(3) 0.011(3) 0.002(3) 0.003(2) 0.004(2)
C31 0.017(3) 0.009(3) 0.009(3) -0.003(3) 0.000(2) -0.004(3)
C32 0.009(3) 0.007(3) 0.011(3) -0.004(2) -0.003(2) -0.005(2)
C33 0.012(3) 0.009(3) 0.012(3) -0.002(3) 0.001(2) 0.000(2)
C34 0.015(3) 0.014(4) 0.011(3) 0.002(3) 0.000(3) 0.005(3)
C35 0.022(3) 0.020(4) 0.010(4) 0.004(3) 0.002(3) 0.000(3)
C36 0.013(3) 0.023(4) 0.021(4) -0.004(3) 0.008(3) -0.002(3)
C37 0.013(3) 0.014(4) 0.014(4) -0.003(3) 0.003(3) -0.001(3)
C38 0.013(3) 0.011(3) 0.007(3) -0.004(2) -0.001(2) -0.001(2)
C39 0.010(3) 0.019(4) 0.006(3) 0.002(3) -0.004(2) 0.001(3)
C40 0.022(3) 0.012(3) 0.023(4) 0.004(3) 0.004(3) 0.001(3)
C41 0.031(4) 0.028(4) 0.021(4) 0.011(3) -0.003(3) -0.003(3)
C42 0.029(4) 0.033(4) 0.019(4) 0.008(3) 0.001(3) -0.007(3)
C43 0.024(4) 0.034(4) 0.010(4) -0.004(3) 0.003(3) -0.011(3)
C44 0.012(3) 0.006(3) 0.016(3) 0.002(3) 0.003(2) 0.000(2)
C45 0.015(3) 0.003(3) 0.015(3) 0.005(3) -0.003(2) 0.000(2)
C46 0.019(3) 0.021(4) 0.017(4) -0.008(3) -0.001(3) 0.008(3)
C47 0.017(3) 0.016(4) 0.030(4) -0.006(3) 0.008(3) 0.002(3)
C48 0.015(3) 0.010(4) 0.025(4) -0.003(3) -0.001(3) -0.002(3)
C49 0.015(3) 0.013(4) 0.010(3) -0.003(3) -0.002(2) -0.002(3)
C50 0.013(3) 0.011(3) 0.014(3) -0.005(3) -0.002(2) -0.003(3)
C51 0.008(3) 0.013(4) 0.016(3) -0.001(3) -0.002(2) 0.003(3)
C52 0.014(3) 0.018(4) 0.013(3) -0.004(3) 0.009(3) 0.004(3)
C53 0.014(3) 0.018(4) 0.012(3) 0.003(3) 0.000(3) 0.005(3)
C54 0.016(3) 0.017(4) 0.018(4) -0.001(3) 0.002(3) 0.001(3)
C55 0.013(3) 0.015(4) 0.013(3) -0.006(3) 0.002(2) -0.002(3)
C56 0.008(3) 0.010(3) 0.013(3) -0.002(3) -0.001(2) -0.001(2)

loop_
_atom_type_symbol
_atom_type_description
_atom_type_scat_dispersion_real
_atom_type_scat_dispersion_imag
_atom_type_scat_source
C C 0.0033 0.0016 'International Tables Vol C Tables 4.2.6.8 and 6.1.1.4'
H H 0.0000 0.0000 'International Tables Vol C Tables 4.2.6.8 and 6.1.1.4'
N N 0.0061 0.0033 'International Tables Vol C Tables 4.2.6.8 and 6.1.1.4'
O O 0.0106 0.0060 'International Tables Vol C Tables 4.2.6.8 and 6.1.1.4'
P P 0.1023 0.0942 'International Tables Vol C Tables 4.2.6.8 and 6.1.1.4'
Ni Ni 0.3393 1.1124 'International Tables Vol C Tables 4.2.6.8 and 6.1.1.4'
Mo Mo -1.6832 0.6857 'International Tables Vol C Tables 4.2.6.8 and 6.1.1.4'

loop_
_geom_angle_atom_site_label_1
_geom_angle_atom_site_label_2
_geom_angle_atom_site_label_3
_geom_angle
_geom_angle_site_symmetry_1
_geom_angle_site_symmetry_3
O4 Mo1 O3 101.93(19) . .
O4 Mo1 O7 101.1(2) . .
O3 Mo1 O7 98.45(19) . .
O4 Mo1 O5 98.0(2) . .
O3 Mo1 O5 91.80(18) . .
O7 Mo1 O5 155.95(17) . .
O4 Mo1 O6 90.95(17) . .
O3 Mo1 O6 165.17(18) . .
O7 Mo1 O6 86.10(16) . .
O5 Mo1 O6 79.00(16) . .
O4 Mo1 O27 164.90(17) . 4_676
O3 Mo1 O27 92.08(17) . 4_676
O7 Mo1 O27 82.18(16) . 4_676
O5 Mo1 O27 75.73(16) . 4_676
O6 Mo1 O27 74.48(14) . 4_676
O8 Mo2 O9 104.6(2) . .
O8 Mo2 O10 105.0(2) . .
O9 Mo2 O10 98.7(2) . .
O8 Mo2 O7 104.8(2) . .
O9 Mo2 O7 99.0(2) . .
O10 Mo2 O7 139.94(18) . .
O8 Mo2 O25 92.75(19) . 4_676
O9 Mo2 O25 162.1(2) . 4_676
O10 Mo2 O25 72.19(17) . 4_676
O7 Mo2 O25 80.27(16) . 4_676
O13 Mo3 O11 103.8(2) . .
O13 Mo3 O14 100.1(2) . .
O11 Mo3 O14 98.4(2) . .
O13 Mo3 O10 101.5(2) . .
O11 Mo3 O10 99.5(2) . .
O14 Mo3 O10 147.65(18) . .
O13 Mo3 O25 96.9(2) . 4_676
O11 Mo3 O25 158.89(19) . 4_676
O14 Mo3 O25 81.94(16) . 4_676
O10 Mo3 O25 71.84(16) . 4_676
O13 Mo3 O12 167.1(2) . .
O11 Mo3 O12 89.07(19) . .
O14 Mo3 O12 78.65(17) . .
O10 Mo3 O12 74.91(18) . .
O25 Mo3 O12 70.23(15) 4_676 .
O15 Mo4 O16 103.6(2) . .
O15 Mo4 O14 97.1(2) . .
O16 Mo4 O14 101.64(19) . .
O15 Mo4 O18 100.1(2) . .
O16 Mo4 O18 98.92(19) . .
O14 Mo4 O18 149.24(17) . .
O15 Mo4 O21 167.88(17) . .
O16 Mo4 O21 88.38(17) . .
O14 Mo4 O21 78.54(17) . .
O18 Mo4 O21 79.44(17) . .
O15 Mo4 O26 86.22(17) . 4_676
O16 Mo4 O26 167.77(18) . 4_676
O14 Mo4 O26 84.06(15) . 4_676
O18 Mo4 O26 71.85(15) . 4_676
O21 Mo4 O26 82.12(14) . 4_676
O17 Mo5 O19 104.1(2) . .
O17 Mo5 O18 100.29(19) . .
O19 Mo5 O18 96.49(19) . .
O17 Mo5 O20 96.97(19) . .
O19 Mo5 O20 101.02(18) . .
O18 Mo5 O20 151.57(18) . .
O17 Mo5 O26 95.15(19) . 4_676
O19 Mo5 O26 159.57(19) . 4_676
O18 Mo5 O26 73.07(16) . 4_676
O20 Mo5 O26 83.06(16) . 4_676
O17 Mo5 O22 163.54(19) . .
O19 Mo5 O22 90.42(18) . .
O18 Mo5 O22 85.43(16) . .
O20 Mo5 O22 72.30(16) . .
O26 Mo5 O22 71.59(15) 4_676 .
O23 Mo6 O24 104.4(2) . .
O23 Mo6 O5 98.4(2) . .
O24 Mo6 O5 101.49(18) . .
O23 Mo6 O20 102.57(19) . .
O24 Mo6 O20 98.03(18) . .
O5 Mo6 O20 146.72(17) . .
O23 Mo6 O22 94.00(17) . .
O24 Mo6 O22 161.18(18) . .
O5 Mo6 O22 79.47(16) . .
O20 Mo6 O22 73.57(16) . .
O23 Mo6 O27 168.04(17) . 4_676
O24 Mo6 O27 86.72(17) . 4_676
O5 Mo6 O27 74.68(17) . 4_676
O20 Mo6 O27 79.84(16) . 4_676
O22 Mo6 O27 75.33(14) . 4_676
N2 Ni1 O2 171.85(18) . .
N2 Ni1 O1 99.00(19) . .
O2 Ni1 O1 89.13(18) . .
N2 Ni1 N1 78.3(2) . .
O2 Ni1 N1 101.5(2) . .
O1 Ni1 N1 89.1(2) . .
N2 Ni1 N3 79.0(2) . .
O2 Ni1 N3 101.6(2) . .
O1 Ni1 N3 90.30(19) . .
N1 Ni1 N3 156.9(2) . .
N2 Ni1 O3 86.16(18) . .
O2 Ni1 O3 85.71(17) . .
O1 Ni1 O3 174.81(19) . .
N1 Ni1 O3 92.48(18) . .
N3 Ni1 O3 90.18(18) . .
N8 Ni2 N5 179.3(2) . .
N8 Ni2 N9 77.9(2) . .
N5 Ni2 N9 101.91(19) . .
N8 Ni2 N4 101.9(2) . .
N5 Ni2 N4 78.7(2) . .
N9 Ni2 N4 91.11(19) . .
N8 Ni2 N7 78.6(2) . .
N5 Ni2 N7 101.65(19) . .
N9 Ni2 N7 156.2(2) . .
N4 Ni2 N7 90.4(2) . .
N8 Ni2 N6 102.2(2) . .
N5 Ni2 N6 77.2(2) . .
N9 Ni2 N6 95.10(19) . .
N4 Ni2 N6 155.8(2) . .
N7 Ni2 N6 93.19(19) . .
O21 P1 O6 110.0(2) . .
O21 P1 O22 108.0(2) . .
O6 P1 O22 114.9(2) . .
O21 P1 C49 107.5(3) . .
O6 P1 C49 111.1(3) . .
O22 P1 C49 104.9(3) . .
O25 P2 O26 109.6(2) . .
O25 P2 O27 111.0(2) . .
O26 P2 O27 112.9(2) . .
O25 P2 C56 110.2(3) . .
O26 P2 C56 109.2(3) . .
O27 P2 C56 103.7(3) . .
Ni1 O1 H1C 114(5) . .
Ni1 O1 H1D 115(5) . .
H1C O1 H1D 109(4) . .
Ni1 O2 H2C 119(5) . .
Ni1 O2 H2D 110(4) . .
H2C O2 H2D 101(4) . .
Mo1 O3 Ni1 142.8(2) . .
Mo6 O5 Mo1 118.3(2) . .
P1 O6 Mo1 130.4(2) . .
Mo1 O7 Mo2 161.8(2) . .
Mo2 O10 Mo3 115.6(2) . .
Mo3 O14 Mo4 145.9(3) . .
Mo5 O18 Mo4 123.3(2) . .
Mo5 O20 Mo6 121.2(2) . .
P1 O21 Mo4 130.9(2) . .
P1 O22 Mo6 125.8(2) . .
P1 O22 Mo5 133.3(2) . .
Mo6 O22 Mo5 91.67(15) . .
P2 O25 Mo3 138.6(2) . 4_575
P2 O25 Mo2 132.5(2) . 4_575
Mo3 O25 Mo2 88.21(15) 4_575 4_575
P2 O26 Mo5 128.0(2) . 4_575
P2 O26 Mo4 137.2(2) . 4_575
Mo5 O26 Mo4 91.76(14) 4_575 4_575
P2 O27 Mo1 134.2(2) . 4_575
P2 O27 Mo6 127.8(2) . 4_575
Mo1 O27 Mo6 88.89(14) 4_575 4_575
H90A O90 H90B 103(5) . .
H91B O91 H91A 107(5) . .
H92A O92 H92B 113(5) . .
H93A O93 H93B 102(4) . .
H94A O94 H94B 103(5) . .
H95A O95 H95B 107(5) . .
C1 N1 C5 118.9(6) . .
C1 N1 Ni1 125.6(5) . .
C5 N1 Ni1 115.5(4) . .
C8 N2 C6 123.7(5) . .
C8 N2 Ni1 115.8(4) . .
C6 N2 Ni1 118.9(4) . .
C11 N3 C10 118.8(6) . .
C11 N3 Ni1 126.4(5) . .
C10 N3 Ni1 113.1(4) . .
C19 N4 C15 118.7(6) . .
C19 N4 Ni2 125.5(4) . .
C15 N4 Ni2 114.2(4) . .
C7 N5 C9 123.5(5) . .
C7 N5 Ni2 119.4(4) . .
C9 N5 Ni2 117.1(4) . .
C24 N6 C20 118.1(6) . .
C24 N6 Ni2 125.9(4) . .
C20 N6 Ni2 114.0(4) . .
C25 N7 C29 119.2(5) . .
C25 N7 Ni2 125.1(4) . .
C29 N7 Ni2 113.2(4) . .
C30 N8 C32 122.8(5) . .
C30 N8 Ni2 118.4(4) . .
C32 N8 Ni2 118.8(4) . .
C34 N9 C38 119.3(5) . .
C34 N9 Ni2 125.1(4) . .
C38 N9 Ni2 114.8(4) . .
C39 N10 C43 117.1(6) . .
C31 N11 C33 119.8(5) . .
C46 N12 C44 117.0(6) . .
N1 C1 C2 123.4(7) . .
N1 C1 H1 118.3 . .
C2 C1 H1 118.3 . .
C3 C2 C1 118.3(7) . .
C3 C2 H2 120.9 . .
C1 C2 H2 120.9 . .
C4 C3 C2 118.7(6) . .
C4 C3 H3 120.7 . .
C2 C3 H3 120.7 . .
C3 C4 C5 120.1(6) . .
C3 C4 H4 119.9 . .
C5 C4 H4 119.9 . .
N1 C5 C4 120.3(6) . .
N1 C5 C6 113.8(5) . .
C4 C5 C6 125.8(6) . .
N2 C6 C7 115.8(6) . .
N2 C6 C5 113.4(5) . .
C7 C6 C5 130.8(6) . .
N5 C7 C6 117.9(6) . .
N5 C7 C20 112.5(5) . .
C6 C7 C20 129.5(6) . .
N2 C8 C9 117.9(6) . .
N2 C8 C10 112.5(5) . .
C9 C8 C10 129.6(6) . .
N5 C9 C8 115.8(6) . .
N5 C9 C15 114.8(5) . .
C8 C9 C15 129.4(6) . .
N3 C10 C14 122.1(6) . .
N3 C10 C8 114.8(5) . .
C14 C10 C8 122.7(6) . .
N3 C11 C12 122.7(7) . .
N3 C11 H11 118.7 . .
C12 C11 H11 118.7 . .
C13 C12 C11 118.6(6) . .
C13 C12 H12 120.7 . .
C11 C12 H12 120.7 . .
C12 C13 C14 119.6(6) . .
C12 C13 H13 120.2 . .
C14 C13 H13 120.2 . .
C10 C14 C13 118.1(6) . .
C10 C14 H14 121.0 . .
C13 C14 H14 121.0 . .
N4 C15 C16 121.2(6) . .
N4 C15 C9 113.6(6) . .
C16 C15 C9 124.9(6) . .
C15 C16 C17 119.4(6) . .
C15 C16 H16 120.3 . .
C17 C16 H16 120.3 . .
C18 C17 C16 119.1(6) . .
C18 C17 H17 120.5 . .
C16 C17 H17 120.5 . .
C17 C18 C19 118.5(6) . .
C17 C18 H18 120.7 . .
C19 C18 H18 120.7 . .
N4 C19 C18 122.8(6) . .
N4 C19 H19 118.6 . .
C18 C19 H19 118.6 . .
N6 C20 C21 122.4(6) . .
N6 C20 C7 113.9(5) . .
C21 C20 C7 123.5(6) . .
C22 C21 C20 118.4(6) . .
C22 C21 H21 120.8 . .
C20 C21 H21 120.8 . .
C21 C22 C23 118.5(6) . .
C21 C22 H22 120.7 . .
C23 C22 H22 120.7 . .
C24 C23 C22 119.8(6) . .
C24 C23 H23 120.1 . .
C22 C23 H23 120.1 . .
N6 C24 C23 122.5(6) . .
N6 C24 H24 118.8 . .
C23 C24 H24 118.8 . .
N7 C25 C26 122.8(6) . .
N7 C25 H25 118.6 . .
C26 C25 H25 118.6 . .
C25 C26 C27 119.1(6) . .
C25 C26 H26 120.5 . .
C27 C26 H26 120.5 . .
C26 C27 C28 119.1(6) . .
C26 C27 H27 120.5 . .
C28 C27 H27 120.5 . .
C29 C28 C27 118.2(6) . .
C29 C28 H28 120.9 . .
C27 C28 H28 120.9 . .
N7 C29 C28 121.6(5) . .
N7 C29 C30 114.7(5) . .
C28 C29 C30 123.5(6) . .
N8 C30 C31 118.4(5) . .
N8 C30 C29 113.2(5) . .
C31 C30 C29 128.4(6) . .
N11 C31 C30 119.9(5) . .
N11 C31 C39 117.9(6) . .
C30 C31 C39 122.2(5) . .
N8 C32 C33 116.6(5) . .
N8 C32 C38 113.4(5) . .
C33 C32 C38 130.0(5) . .
N11 C33 C32 120.8(5) . .
N11 C33 C44 114.0(5) . .
C32 C33 C44 125.2(5) . .
N9 C34 C35 123.3(6) . .
N9 C34 H34 118.4 . .
C35 C34 H34 118.4 . .
C34 C35 C36 117.7(6) . .
C34 C35 H35 121.2 . .
C36 C35 H35 121.2 . .
C37 C36 C35 120.1(6) . .
C37 C36 H36 120.0 . .
C35 C36 H36 120.0 . .
C36 C37 C38 119.8(6) . .
C36 C37 H37 120.1 . .
C38 C37 H37 120.1 . .
N9 C38 C37 119.7(6) . .
N9 C38 C32 114.0(5) . .
C37 C38 C32 126.3(6) . .
N10 C39 C40 123.7(6) . .
N10 C39 C31 117.0(6) . .
C40 C39 C31 118.9(6) . .
C39 C40 C41 118.5(7) . .
C39 C40 H40 120.8 . .
C41 C40 H40 120.8 . .
C42 C41 C40 118.4(7) . .
C42 C41 H41 120.8 . .
C40 C41 H41 120.8 . .
C43 C42 C41 119.2(7) . .
C43 C42 H42 120.4 . .
C41 C42 H42 120.4 . .
N10 C43 C42 122.8(7) . .
N10 C43 H43 118.6 . .
C42 C43 H43 118.6 . .
N12 C44 C45 122.8(6) . .
N12 C44 C33 116.3(5) . .
C45 C44 C33 121.0(6) . .
C44 C45 C48 119.7(6) . .
C44 C45 H45 120.2 . .
C48 C45 H45 120.2 . .
N12 C46 C47 123.8(7) . .
N12 C46 H46 118.1 . .
C47 C46 H46 118.1 . .
C46 C47 C48 118.8(6) . .
C46 C47 H47 120.6 . .
C48 C47 H47 120.6 . .
C45 C48 C47 118.0(6) . .
C45 C48 H48 121.0 . .
C47 C48 H48 121.0 . .
C50 C49 P1 120.2(5) . .
C50 C49 H49A 107.3 . .
P1 C49 H49A 107.3 . .
C50 C49 H49B 107.3 . .
P1 C49 H49B 107.3 . .
H49A C49 H49B 106.9 . .
C52 C50 C51 117.7(6) . .
C52 C50 C49 123.2(6) . .
C51 C50 C49 118.5(6) . .
C53 C51 C50 120.4(6) . .
C53 C51 H51 119.8 . .
C50 C51 H51 119.8 . .
C50 C52 C54 122.6(6) . .
C50 C52 H52 118.7 . .
C54 C52 H52 118.7 . .
C51 C53 C55 121.6(6) . .
C51 C53 H53 119.2 . .
C55 C53 H53 119.2 . .
C55 C54 C52 119.3(6) . .
C55 C54 H54 120.3 . .
C52 C54 H54 120.3 . .
C54 C55 C53 118.4(6) . .
C54 C55 C56 125.2(6) . .
C53 C55 C56 116.0(5) . .
C55 C56 P2 123.2(4) . .
C55 C56 H56A 106.5 . .
P2 C56 H56A 106.5 . .
C55 C56 H56B 106.5 . .
P2 C56 H56B 106.5 . .
H56A C56 H56B 106.5 . .

loop_
_geom_bond_atom_site_label_1
_geom_bond_atom_site_label_2
_geom_bond_distance
_geom_bond_site_symmetry_2
Mo1 O4 1.695(4) .
Mo1 O3 1.748(4) .
Mo1 O7 1.872(4) .
Mo1 O5 1.946(4) .
Mo1 O6 2.221(4) .
Mo1 O27 2.305(4) 4_676
Mo2 O8 1.690(5) .
Mo2 O9 1.693(5) .
Mo2 O10 1.897(4) .
Mo2 O7 1.906(4) .
Mo2 O25 2.330(4) 4_676
Mo3 O13 1.688(5) .
Mo3 O11 1.719(5) .
Mo3 O14 1.876(4) .
Mo3 O10 1.930(4) .
Mo3 O25 2.323(4) 4_676
Mo3 O12 2.417(4) .
Mo4 O15 1.701(4) .
Mo4 O16 1.717(4) .
Mo4 O14 1.910(4) .
Mo4 O18 1.910(4) .
Mo4 O21 2.277(4) .
Mo4 O26 2.364(4) 4_676
Mo5 O17 1.700(4) .
Mo5 O19 1.725(4) .
Mo5 O18 1.906(4) .
Mo5 O20 1.915(4) .
Mo5 O26 2.315(4) 4_676
Mo5 O22 2.352(4) .
Mo6 O23 1.709(4) .
Mo6 O24 1.725(4) .
Mo6 O5 1.884(4) .
Mo6 O20 1.915(4) .
Mo6 O22 2.298(4) .
Mo6 O27 2.391(4) 4_676
Ni1 N2 2.003(5) .
Ni1 O2 2.022(5) .
Ni1 O1 2.055(4) .
Ni1 N1 2.070(5) .
Ni1 N3 2.080(5) .
Ni1 O3 2.085(4) .
Ni2 N8 2.001(5) .
Ni2 N5 2.017(5) .
Ni2 N9 2.083(5) .
Ni2 N4 2.085(5) .
Ni2 N7 2.090(5) .
Ni2 N6 2.124(5) .
P1 O21 1.530(4) .
P1 O6 1.533(4) .
P1 O22 1.560(4) .
P1 C49 1.810(6) .
P2 O25 1.529(5) .
P2 O26 1.538(4) .
P2 O27 1.539(4) .
P2 C56 1.793(6) .
O1 H1C 0.84(2) .
O1 H1D 0.85(2) .
O2 H2C 0.85(2) .
O2 H2D 0.84(2) .
O25 Mo3 2.323(4) 4_575
O25 Mo2 2.330(4) 4_575
O26 Mo5 2.314(4) 4_575
O26 Mo4 2.364(4) 4_575
O27 Mo1 2.305(4) 4_575
O27 Mo6 2.391(4) 4_575
O90 H90A 0.93(4) .
O90 H90B 0.85(2) .
O91 H91B 0.84(2) .
O91 H91A 0.84(2) .
O92 H92A 0.82(2) .
O92 H92B 0.84(2) .
O93 H93A 0.86(2) .
O93 H93B 0.89(2) .
O94 H94A 0.88(2) .
O94 H94B 0.85(2) .
O95 H95A 0.86(2) .
O95 H95B 0.84(2) .
N1 C1 1.317(8) .
N1 C5 1.366(8) .
N2 C8 1.333(8) .
N2 C6 1.345(8) .
N3 C11 1.329(8) .
N3 C10 1.343(8) .
N4 C19 1.327(8) .
N4 C15 1.371(8) .
N5 C7 1.333(8) .
N5 C9 1.350(8) .
N6 C24 1.333(8) .
N6 C20 1.348(8) .
N7 C25 1.336(7) .
N7 C29 1.354(8) .
N8 C30 1.331(8) .
N8 C32 1.354(7) .
N9 C34 1.330(8) .
N9 C38 1.365(8) .
N10 C39 1.343(8) .
N10 C43 1.348(8) .
N11 C31 1.339(7) .
N11 C33 1.348(8) .
N12 C46 1.328(8) .
N12 C44 1.351(8) .
C1 C2 1.389(9) .
C1 H1 0.9500 .
C2 C3 1.383(9) .
C2 H2 0.9500 .
C3 C4 1.382(9) .
C3 H3 0.9500 .
C4 C5 1.387(9) .
C4 H4 0.9500 .
C5 C6 1.485(8) .
C6 C7 1.409(9) .
C7 C20 1.496(9) .
C8 C9 1.415(9) .
C8 C10 1.483(8) .
C9 C15 1.468(9) .
C10 C14 1.391(9) .
C11 C12 1.387(9) .
C11 H11 0.9500 .
C12 C13 1.369(10) .
C12 H12 0.9500 .
C13 C14 1.392(9) .
C13 H13 0.9500 .
C14 H14 0.9500 .
C15 C16 1.372(9) .
C16 C17 1.396(9) .
C16 H16 0.9500 .
C17 C18 1.377(10) .
C17 H17 0.9500 .
C18 C19 1.395(9) .
C18 H18 0.9500 .
C19 H19 0.9500 .
C20 C21 1.385(9) .
C21 C22 1.381(9) .
C21 H21 0.9500 .
C22 C23 1.384(9) .
C22 H22 0.9500 .
C23 C24 1.363(9) .
C23 H23 0.9500 .
C24 H24 0.9500 .
C25 C26 1.367(8) .
C25 H25 0.9500 .
C26 C27 1.382(9) .
C26 H26 0.9500 .
C27 C28 1.410(8) .
C27 H27 0.9500 .
C28 C29 1.386(8) .
C28 H28 0.9500 .
C29 C30 1.481(8) .
C30 C31 1.411(9) .
C31 C39 1.480(8) .
C32 C33 1.415(9) .
C32 C38 1.465(9) .
C33 C44 1.490(8) .
C34 C35 1.374(8) .
C34 H34 0.9500 .
C35 C36 1.378(9) .
C35 H35 0.9500 .
C36 C37 1.374(9) .
C36 H36 0.9500 .
C37 C38 1.385(8) .
C37 H37 0.9500 .
C39 C40 1.374(9) .
C40 C41 1.395(9) .
C40 H40 0.9500 .
C41 C42 1.381(11) .
C41 H41 0.9500 .
C42 C43 1.381(11) .
C42 H42 0.9500 .
C43 H43 0.9500 .
C44 C45 1.374(9) .
C45 C48 1.379(8) .
C45 H45 0.9500 .
C46 C47 1.381(9) .
C46 H46 0.9500 .
C47 C48 1.385(10) .
C47 H47 0.9500 .
C48 H48 0.9500 .
C49 C50 1.503(9) .
C49 H49A 0.9900 .
C49 H49B 0.9900 .
C50 C52 1.395(9) .
C50 C51 1.395(8) .
C51 C53 1.387(9) .
C51 H51 0.9500 .
C52 C54 1.398(9) .
C52 H52 0.9500 .
C53 C55 1.409(9) .
C53 H53 0.9500 .
C54 C55 1.390(8) .
C54 H54 0.9500 .
C55 C56 1.509(9) .
C56 H56A 0.9900 .
C56 H56B 0.9900 .

loop_
_platon_squeeze_void_nr
_platon_squeeze_void_average_x
_platon_squeeze_void_average_y
_platon_squeeze_void_average_z
_platon_squeeze_void_volume
_platon_squeeze_void_count_electrons
_platon_squeeze_void_content
1 0.000 0.500 0.000 355 137 ' '
2 0.014 0.864 0.069 19 3 ' '
3 -0.014 0.136 0.931 19 3 ' '
4 0.500 1.000 0.500 356 137 ' '
5 0.486 0.364 0.431 20 3 ' '
6 0.514 0.636 0.569 19 2 ' '
